data_2014501
loop_
_publ_author_name
'Wang, Xiao-Qin'
'Zhang, Jian'
'Li, Zhao-Ji'
'Wen, Yi-Hang'
'Cheng, Jian-Kai'
'Yao, Yuan-Gen'

_publ_section_title
;
 Poly[aquaneodymium(III)-\m~5~-2-oxido-5-sulfonatobenzoato]
;
_journal_issue 12
_journal_name_full 'Acta Crystallographica Section C'
_journal_page_first m657
_journal_page_last m658
_journal_paper_doi 10.1107/S0108270104022280
_journal_volume 60
_journal_year 2004
_chemical_formula_iupac '[Nd (C7 H3 O6 S) (H2 O)]'
_chemical_formula_moiety 'C7 H5 Nd O7 S'
_chemical_formula_sum 'C7 H5 Nd O7 S'
_chemical_formula_weight 377.41
_chemical_name_systematic
;
Poly[aquaneodymium(III)-\m~5~-2-hydroxy-5-sulfonatobenzoato]
;
_space_group_IT_number 2
_symmetry_cell_setting triclinic
_symmetry_space_group_name_Hall '-P 1'
_symmetry_space_group_name_H-M 'P -1'
_atom_sites_solution_hydrogens geom
_atom_sites_solution_primary direct
_atom_sites_solution_secondary difmap
_audit_creation_method SHELXL97
_cell_angle_alpha 111.733(2)
_cell_angle_beta 94.984(2)
_cell_angle_gamma 93.813(2)
_cell_formula_units_Z 2
_cell_length_a 6.0553(2)
_cell_length_b 8.2433(3)
_cell_length_c 9.96940(10)
_cell_measurement_reflns_used 2164
_cell_measurement_temperature 293(2)
_cell_measurement_theta_max 25.04
_cell_measurement_theta_min 2.22
_cell_volume 457.88(2)
_computing_cell_refinement 'SAINT (Siemens, 1994)'
_computing_data_collection 'SMART (Siemens, 1996)'
_computing_data_reduction 'XPREP in SHELXTL (Siemens, 1994)'
_computing_molecular_graphics SHELXTL
_computing_publication_material SHELXTL
_computing_structure_refinement SHELXTL
_computing_structure_solution SHELXTL
_diffrn_ambient_temperature 293(2)
_diffrn_measured_fraction_theta_full 0.984
_diffrn_measured_fraction_theta_max 0.984
_diffrn_measurement_device_type 'Siemens SMART CCD area-detector'
_diffrn_measurement_method '\f and \w'
_diffrn_radiation_monochromator graphite
_diffrn_radiation_source 'fine-focus sealed tube'
_diffrn_radiation_type MoK\a
_diffrn_radiation_wavelength 0.71073
_diffrn_reflns_av_R_equivalents 0.0237
_diffrn_reflns_av_sigmaI/netI 0.0292
_diffrn_reflns_limit_h_max 7
_diffrn_reflns_limit_h_min -7
_diffrn_reflns_limit_k_max 9
_diffrn_reflns_limit_k_min -8
_diffrn_reflns_limit_l_max 9
_diffrn_reflns_limit_l_min -11
_diffrn_reflns_number 2425
_diffrn_reflns_theta_full 25.04
_diffrn_reflns_theta_max 25.04
_diffrn_reflns_theta_min 2.22
_diffrn_standards_decay_% none
_diffrn_standards_interval_count none
_diffrn_standards_interval_time none
_diffrn_standards_number none
_exptl_absorpt_coefficient_mu 5.916
_exptl_absorpt_correction_T_max 0.492
_exptl_absorpt_correction_T_min 0.334
_exptl_absorpt_correction_type empirical
_exptl_absorpt_process_details '(SADABS; Sheldrick, 1996)'
_exptl_crystal_colour purple
_exptl_crystal_density_diffrn 2.737
_exptl_crystal_density_meas ?
_exptl_crystal_density_method 'not measured'
_exptl_crystal_description rhombus
_exptl_crystal_F_000 358
_exptl_crystal_size_max 0.30
_exptl_crystal_size_mid 0.16
_exptl_crystal_size_min 0.12
_refine_diff_density_max 1.171
_refine_diff_density_min -1.299
_refine_ls_extinction_method none
_refine_ls_goodness_of_fit_ref 1.080
_refine_ls_hydrogen_treatment mixed
_refine_ls_matrix_type full
_refine_ls_number_parameters 151
_refine_ls_number_reflns 1595
_refine_ls_number_restraints 3
_refine_ls_restrained_S_all 1.079
_refine_ls_R_factor_gt 0.0293
_refine_ls_shift/su_max 0.003
_refine_ls_shift/su_mean 0.000
_refine_ls_structure_factor_coef Fsqd
_refine_ls_weighting_details 'calc w = 1/[\s^2^(Fo^2^)+(0.051P)^2^+2.194P] where P=(Fo^2^+2Fc^2^)/3'
_refine_ls_weighting_scheme calc
_refine_ls_wR_factor_gt 0.0775
_refine_ls_wR_factor_ref 0.0794
_reflns_number_gt 1538
_reflns_number_total 1621
_reflns_threshold_expression I>2\s(I)
_cod_data_source_file hj1019.cif
_cod_data_source_block I
_cod_depositor_comments
;
The following automatic conversions were performed:
'_symmetry_cell_setting' value 'Triclinic' changed to 'triclinic'
according to '/home/saulius/struct/CIF-dictionaries/cif_core.dic'
dictionary named 'cif_core.dic' version 2.4.1 from 2010-06-29.

Automatic conversion script
Id: cif_fix_enum 1527 2010-12-29 10:47:43Z saulius 

The following automatic conversions were performed:

'_symmetry_cell_setting' value 'Triclinic' changed to 'triclinic'
according to /home/saulius/struct/CIF-dictionaries/cif_core.dic
dictionary named 'cif_core.dic' version 2.4.1 from 2010-06-29.

Automatic conversion script
Id: cif_fix_values 1715 2011-07-08 13:25:40Z adriana 

The following automatic conversions were performed:

'_exptl_crystal_density_meas' value 'not measured' was changed to '?'
- the value is perceived as not measured.

Automatic conversion script
Id: cif_fix_values 3008 2015-01-20 13:52:24Z robertas 
;
_cod_original_sg_symbol_H-M P-1
_cod_database_code 2014501
_cod_database_fobs_code 2014501

loop_
_symmetry_equiv_pos_as_xyz
'x, y, z'
'-x, -y, -z'

loop_
_atom_site_label
_atom_site_fract_x
_atom_site_fract_y
_atom_site_fract_z
_atom_site_U_iso_or_equiv
_atom_site_adp_type
_atom_site_calc_flag
_atom_site_refinement_flags
_atom_site_occupancy
_atom_site_disorder_assembly
_atom_site_disorder_group
_atom_site_type_symbol
Nd1 -0.23316(4) 0.14573(3) -0.03182(3) 0.01093(14) Uani d . 1 . . Nd
S1 0.0344(2) -0.40495(18) -0.77894(14) 0.0149(3) Uani d . 1 . . S
O1W -0.5582(8) 0.3097(7) -0.0107(5) 0.0306(11) Uani d D 1 . . O
H1WB -0.665(10) 0.299(12) -0.071(8) 0.046 Uiso d DU 1 . . H
H1WA -0.591(15) 0.391(8) 0.060(7) 0.046 Uiso d DU 1 . . H
O1 0.4395(7) -0.0791(6) -0.1402(4) 0.0189(9) Uani d . 1 . . O
O2 0.5286(7) 0.0544(6) -0.2847(5) 0.0227(10) Uani d . 1 . . O
O3 -0.0233(6) -0.0957(5) -0.1471(4) 0.0128(8) Uani d . 1 . . O
O4 -0.1324(7) -0.5559(6) -0.8420(4) 0.0219(9) Uani d . 1 . . O
O5 0.2618(8) -0.4474(7) -0.7925(5) 0.0385(13) Uani d . 1 . . O
O6 -0.0144(8) -0.2715(6) -0.8413(5) 0.0270(10) Uani d . 1 . . O
C1 0.1842(10) -0.1353(7) -0.3503(6) 0.0165(12) Uani d . 1 . . C
C2 -0.0105(9) -0.1685(7) -0.2922(6) 0.0118(11) Uani d . 1 . . C
C3 -0.1930(10) -0.2748(8) -0.3881(6) 0.0165(12) Uani d . 1 . . C
H3A -0.3227 -0.2973 -0.3515 0.020 Uiso calc R 1 . . H
C4 -0.1820(10) -0.3465(8) -0.5362(6) 0.0182(12) Uani d . 1 . . C
H4A -0.3027 -0.4190 -0.5985 0.022 Uiso calc R 1 . . H
C5 0.0098(10) -0.3099(8) -0.5922(6) 0.0143(11) Uani d . 1 . . C
C6 0.1911(10) -0.2032(8) -0.5011(6) 0.0169(12) Uani d . 1 . . C
H6A 0.3168 -0.1767 -0.5396 0.020 Uiso calc R 1 . . H
C7 0.3936(10) -0.0455(8) -0.2555(6) 0.0158(12) Uani d . 1 . . C

loop_
_atom_site_aniso_label
_atom_site_aniso_U_11
_atom_site_aniso_U_22
_atom_site_aniso_U_33
_atom_site_aniso_U_12
_atom_site_aniso_U_13
_atom_site_aniso_U_23
Nd1 0.0102(2) 0.0126(2) 0.0081(2) 0.00036(12) 0.00113(12) 0.00190(14)
S1 0.0181(7) 0.0163(7) 0.0062(6) -0.0025(5) 0.0026(5) -0.0001(5)
O1W 0.028(3) 0.031(3) 0.023(2) 0.020(2) -0.003(2) -0.001(2)
O1 0.018(2) 0.028(2) 0.008(2) -0.0062(18) -0.0014(16) 0.0063(18)
O2 0.022(2) 0.028(2) 0.018(2) -0.0094(18) 0.0006(18) 0.0111(19)
O3 0.016(2) 0.015(2) 0.0043(17) 0.0024(15) 0.0008(15) 0.0012(15)
O4 0.031(2) 0.017(2) 0.013(2) -0.0071(18) 0.0008(18) 0.0020(17)
O5 0.023(3) 0.051(3) 0.025(3) 0.009(2) 0.012(2) -0.007(2)
O6 0.035(3) 0.028(3) 0.017(2) -0.010(2) 0.0010(19) 0.010(2)
C1 0.019(3) 0.013(3) 0.013(3) 0.001(2) 0.002(2) 0.001(2)
C2 0.019(3) 0.012(3) 0.003(2) 0.005(2) 0.002(2) 0.001(2)
C3 0.014(3) 0.024(3) 0.008(3) 0.004(2) 0.002(2) 0.002(2)
C4 0.018(3) 0.024(3) 0.009(3) -0.001(2) 0.001(2) 0.003(2)
C5 0.019(3) 0.017(3) 0.007(3) 0.002(2) 0.000(2) 0.005(2)
C6 0.019(3) 0.016(3) 0.017(3) -0.001(2) 0.004(2) 0.007(2)
C7 0.017(3) 0.016(3) 0.010(3) 0.000(2) 0.001(2) 0.000(2)

loop_
_atom_type_symbol
_atom_type_description
_atom_type_scat_dispersion_real
_atom_type_scat_dispersion_imag
_atom_type_scat_source
C C 0.0033 0.0016 'International Tables Vol C Tables 4.2.6.8 and 6.1.1.4'
H H 0.0000 0.0000 'International Tables Vol C Tables 4.2.6.8 and 6.1.1.4'
O O 0.0106 0.0060 'International Tables Vol C Tables 4.2.6.8 and 6.1.1.4'
S S 0.1246 0.1234 'International Tables Vol C Tables 4.2.6.8 and 6.1.1.4'
Nd Nd -0.1943 3.0179 'International Tables Vol C Tables 4.2.6.8 and 6.1.1.4'

loop_
_geom_angle_atom_site_label_1
_geom_angle_atom_site_label_2
_geom_angle_atom_site_label_3
_geom_angle_site_symmetry_1
_geom_angle_site_symmetry_3
_geom_angle
_geom_angle_publ_flag
O1 Nd1 O3 2 . 108.83(14) yes
O1 Nd1 O3 2 2 70.46(13) yes
O3 Nd1 O3 . 2 69.15(14) yes
O1 Nd1 O1W 2 . 74.01(17) yes
O3 Nd1 O1W . . 154.36(15) yes
O3 Nd1 O1W 2 . 132.59(15) yes
O1 Nd1 O6 2 2_554 167.00(15) yes
O3 Nd1 O6 . 2_554 78.23(15) yes
O3 Nd1 O6 2 2_554 103.20(15) yes
O1W Nd1 O6 . 2_554 104.56(18) yes
O1 Nd1 O4 2 1_566 87.13(14) yes
O3 Nd1 O4 . 1_566 133.73(14) yes
O3 Nd1 O4 2 1_566 76.71(14) yes
O1W Nd1 O4 . 1_566 71.10(16) yes
O6 Nd1 O4 2_554 1_566 80.28(15) yes
O1 Nd1 O1 2 1_455 64.78(15) yes
O3 Nd1 O1 . 1_455 83.85(14) yes
O3 Nd1 O1 2 1_455 115.38(13) yes
O1W Nd1 O1 . 1_455 74.32(16) yes
O6 Nd1 O1 2_554 1_455 127.74(14) yes
O4 Nd1 O1 1_566 1_455 140.28(15) yes
O1 Nd1 O2 2 1_455 111.66(13) yes
O3 Nd1 O2 . 1_455 86.44(14) yes
O3 Nd1 O2 2 1_455 154.09(14) yes
O1W Nd1 O2 . 1_455 69.45(15) yes
O6 Nd1 O2 2_554 1_455 79.14(14) yes
O4 Nd1 O2 1_566 1_455 128.60(14) yes
O1 Nd1 O2 1_455 1_455 50.86(13) yes
O1 Nd1 C7 2 1_455 87.63(14) yes
O3 Nd1 C7 . 1_455 87.01(14) yes
O3 Nd1 C7 2 1_455 139.00(15) yes
O1W Nd1 C7 . 1_455 67.48(16) yes
O6 Nd1 C7 2_554 1_455 103.88(15) yes
O4 Nd1 C7 1_566 1_455 138.08(16) yes
O1 Nd1 C7 1_455 1_455 25.89(15) yes
O2 Nd1 C7 1_455 1_455 25.17(15) yes
O1 Nd1 Nd1 2 2 89.48(11) no
O3 Nd1 Nd1 . 2 34.78(9) no
O3 Nd1 Nd1 2 2 34.37(9) no
O1W Nd1 Nd1 . 2 163.27(13) no
O6 Nd1 Nd1 2_554 2 90.92(12) no
O4 Nd1 Nd1 1_566 2 106.10(11) no
O1 Nd1 Nd1 1_455 2 101.36(11) no
O2 Nd1 Nd1 1_455 2 120.76(11) no
C7 Nd1 Nd1 1_455 2 115.41(11) no
O5 S1 O4 . . 114.2(3) no
O5 S1 O6 . . 111.0(3) no
O4 S1 O6 . . 109.9(3) no
O5 S1 C5 . . 107.2(3) no
O4 S1 C5 . . 107.3(3) no
O6 S1 C5 . . 107.0(3) no
Nd1 O1W H1WB . . 130(7) no
Nd1 O1W H1WA . . 129(7) no
H1WB O1W H1WA . . 101(9) no
C7 O1 Nd1 . 2 136.7(4) no
C7 O1 Nd1 . 1_655 96.8(3) no
Nd1 O1 Nd1 2 1_655 115.22(15) no
C7 O2 Nd1 . 1_655 92.0(3) no
C2 O3 Nd1 . . 124.8(3) no
C2 O3 Nd1 . 2 122.8(3) no
Nd1 O3 Nd1 . 2 110.85(14) no
S1 O4 Nd1 . 1_544 146.6(3) no
S1 O6 Nd1 . 2_554 127.1(3) no
C6 C1 C2 . . 120.3(5) no
C6 C1 C7 . . 117.7(5) no
C2 C1 C7 . . 121.7(5) no
O3 C2 C3 . . 120.6(5) no
O3 C2 C1 . . 120.8(5) no
C3 C2 C1 . . 118.6(5) no
C4 C3 C2 . . 120.8(5) no
C4 C3 H3A . . 119.6 no
C2 C3 H3A . . 119.6 no
C3 C4 C5 . . 120.0(6) no
C3 C4 H4A . . 120.0 no
C5 C4 H4A . . 120.0 no
C6 C5 C4 . . 120.8(5) no
C6 C5 S1 . . 117.7(4) no
C4 C5 S1 . . 121.4(4) no
C5 C6 C1 . . 119.5(5) no
C5 C6 H6A . . 120.3 no
C1 C6 H6A . . 120.3 no
O2 C7 O1 . . 119.4(5) no
O2 C7 C1 . . 123.4(5) no
O1 C7 C1 . . 117.2(5) no
O2 C7 Nd1 . 1_655 62.8(3) no
O1 C7 Nd1 . 1_655 57.3(3) no
C1 C7 Nd1 . 1_655 171.4(4) no

loop_
_geom_bond_atom_site_label_1
_geom_bond_atom_site_label_2
_geom_bond_site_symmetry_2
_geom_bond_distance
_geom_bond_publ_flag
Nd1 O1 2 2.405(4) yes
Nd1 O3 . 2.407(4) yes
Nd1 O3 2 2.431(4) yes
Nd1 O1W . 2.441(4) yes
Nd1 O6 2_554 2.453(4) yes
Nd1 O4 1_566 2.481(4) yes
Nd1 O1 1_455 2.488(4) yes
Nd1 O2 1_455 2.612(4) yes
Nd1 C7 1_455 2.935(6) no
Nd1 Nd1 2 3.9835(5) yes
S1 O5 . 1.448(5) no
S1 O4 . 1.452(4) no
S1 O6 . 1.484(5) no
S1 C5 . 1.757(6) no
O1W H1WB . 0.82(7) no
O1W H1WA . 0.82(7) no
O1 C7 . 1.291(7) no
O1 Nd1 2 2.405(4) no
O1 Nd1 1_655 2.488(4) no
O2 C7 . 1.249(7) no
O2 Nd1 1_655 2.612(4) no
O3 C2 . 1.357(6) no
O3 Nd1 2 2.431(4) no
O4 Nd1 1_544 2.481(4) no
O6 Nd1 2_554 2.453(4) no
C1 C6 . 1.402(8) no
C1 C2 . 1.412(8) no
C1 C7 . 1.483(8) no
C2 C3 . 1.403(8) no
C3 C4 . 1.383(8) no
C3 H3A . 0.9300 no
C4 C5 . 1.393(8) no
C4 H4A . 0.9300 no
C5 C6 . 1.382(8) no
C6 H6A . 0.9300 no
C7 Nd1 1_655 2.935(6) no
